data_8101715
loop_
_publ_author_name
'G.-L. Zhao'
'Y.-L. Feng'

_publ_section_title
;
Crystal structure of triaquabis(vanillin-O,O')nitritogadolinium(III), 
Gd(H~2~O)~3~(C~8~H~7~O~3~)~2~(NO~2~)
;
_journal_issue 1
_journal_name_full 'Zeitschrift f\"ur Kristallographie - New Crystal Structures'
_journal_page_first 99
_journal_page_last 100
_journal_volume 220
_journal_year 2005
_chemical_formula_sum 'C16 H20 Gd N O11'
_chemical_formula_weight 559.58
_chemical_name_systematic
; 
triaquabis(vanillin-O,O')nitritogadolinium(III)
;
_space_group_IT_number 62
_symmetry_cell_setting orthorhombic
_symmetry_space_group_name_Hall '-P 2ac 2n'
_symmetry_space_group_name_H-M 'P n m a'
_atom_sites_solution_hydrogens geom
_atom_sites_solution_primary direct
_atom_sites_solution_secondary difmap
_audit_creation_method SHELXL-97
_cell_angle_alpha 90.00
_cell_angle_beta 90.00
_cell_angle_gamma 90.00
_cell_formula_units_Z 4
_cell_length_a 7.7843(16)
_cell_length_b 21.977(4)
_cell_length_c 11.129(2)
_cell_measurement_temperature 293(2)
_cell_volume 1903.9(6)
_computing_structure_refinement 'SHELXL-97 (Sheldrick, 1997)'
_computing_structure_solution 'SHELXS-97 (Sheldrick, 1990)'
_diffrn_ambient_temperature 293(2)
_diffrn_measured_fraction_theta_full 0.999
_diffrn_measured_fraction_theta_max 0.999
_diffrn_measurement_device_type 'Riguku R-AXIS RAPID Weissenberg IP'
_diffrn_radiation_monochromator graphite
_diffrn_radiation_source 'fine-focus sealed tube'
_diffrn_radiation_type MoK\a
_diffrn_radiation_wavelength 0.71073
_diffrn_reflns_av_R_equivalents 0.0213
_diffrn_reflns_av_sigmaI/netI 0.0089
_diffrn_reflns_limit_h_max 10
_diffrn_reflns_limit_h_min -10
_diffrn_reflns_limit_k_max 28
_diffrn_reflns_limit_k_min -28
_diffrn_reflns_limit_l_max 14
_diffrn_reflns_limit_l_min -13
_diffrn_reflns_number 17407
_diffrn_reflns_theta_full 27.48
_diffrn_reflns_theta_max 27.48
_diffrn_reflns_theta_min 3.19
_exptl_absorpt_coefficient_mu 3.545
_exptl_absorpt_correction_T_max 0.6757
_exptl_absorpt_correction_T_min 0.4710
_exptl_crystal_colour colourless
_exptl_crystal_density_diffrn 1.952
_exptl_crystal_density_method 'not measured'
_exptl_crystal_description prism
_exptl_crystal_F_000 1100
_exptl_crystal_size_max 0.25
_exptl_crystal_size_mid 0.20
_exptl_crystal_size_min 0.12
_refine_diff_density_max 0.768
_refine_diff_density_min -0.683
_refine_diff_density_rms 0.084
_refine_ls_extinction_method none
_refine_ls_goodness_of_fit_ref 1.043
_refine_ls_hydrogen_treatment mixed
_refine_ls_matrix_type full
_refine_ls_number_parameters 139
_refine_ls_number_reflns 2236
_refine_ls_number_restraints 0
_refine_ls_restrained_S_all 1.043
_refine_ls_R_factor_all 0.0197
_refine_ls_R_factor_gt 0.0183
_refine_ls_shift/su_max 0.009
_refine_ls_shift/su_mean 0.002
_refine_ls_structure_factor_coef Fsqd
_refine_ls_weighting_details 'calc w=1/[\s^2^(Fo^2^)+(0.0296P)^2^+2.1639P] where P=(Fo^2^+2Fc^2^)/3'
_refine_ls_weighting_scheme calc
_refine_ls_wR_factor_gt 0.0476
_refine_ls_wR_factor_ref 0.0483
_reflns_number_gt 2158
_reflns_number_total 2236
_reflns_threshold_expression >2sigma(I)
_cod_data_source_file 1267-1452.cff
_cod_data_source_block Gd(vanillin)2
_cod_original_cell_volume 1903.9(7)
_cod_original_sg_symbol_H-M Pnma
_cod_database_code 8101715

loop_
_symmetry_equiv_pos_as_xyz
'x, y, z'
'-x+1/2, -y, z+1/2'
'-x, y+1/2, -z'
'x+1/2, -y+1/2, -z+1/2'
'-x, -y, -z'
'x-1/2, y, -z-1/2'
'x, -y-1/2, z'
'-x-1/2, y-1/2, z-1/2'

loop_
_atom_site_label
_atom_site_type_symbol
_atom_site_fract_x
_atom_site_fract_y
_atom_site_fract_z
_atom_site_U_iso_or_equiv
_atom_site_adp_type
_atom_site_occupancy
_atom_site_symmetry_multiplicity
_atom_site_Wyckoff_symbol
_atom_site_calc_flag
_atom_site_refinement_flags
_atom_site_disorder_assembly
_atom_site_disorder_group
Gd1 Gd 0.175943(17) 0.2500 0.544024(11) 0.01621(6) Uani 1 4 c d S . .
O1 O -0.0444(2) 0.31495(7) 0.59604(14) 0.0256(3) Uani 1 8 d d . . .
O2 O 0.18651(19) 0.35830(8) 0.44648(14) 0.0251(4) Uani 1 8 d d . . .
O3 O -0.3294(3) 0.55702(9) 0.35222(19) 0.0415(5) Uani 1 8 d d . . .
O4 O 0.4286(3) 0.2500 0.4396(2) 0.0310(5) Uani 1 4 c d S . .
O5 O 0.6823(3) 0.2500 0.3534(3) 0.0607(11) Uani 1 4 c d S . .
O6 O 0.0244(3) 0.2500 0.3599(2) 0.0302(5) Uani 1 4 c d S . .
H61 H -0.0950 0.2500 0.3501 0.036 Uiso 1 4 c d SR . .
H62 H 0.0707 0.2500 0.2937 0.036 Uiso 1 4 c d SR . .
O7 O 0.3222(2) 0.31584(8) 0.68215(17) 0.0373(5) Uani 1 8 d d . . .
H71 H 0.3502 0.3128 0.7512 0.045 Uiso 1 8 d d R . .
H72 H 0.3131 0.3546 0.6698 0.045 Uiso 1 8 d d R . .
N1 N 0.5900(5) 0.2500 0.4434(3) 0.0409(8) Uani 1 4 c d S . .
C1 C -0.0858(3) 0.36399(10) 0.53542(18) 0.0220(4) Uani 1 8 d d . . .
C2 C 0.0321(3) 0.38923(10) 0.45207(18) 0.0214(4) Uani 1 8 d d . . .
C3 C -0.0063(3) 0.44089(9) 0.3878(2) 0.0243(4) Uani 1 8 d d . . .
H3 H 0.0756 0.4571 0.3309 0.029 Uiso 1 8 d d R . .
C4 C -0.1657(3) 0.46970(10) 0.4042(2) 0.0257(5) Uani 1 8 d d . . .
C5 C -0.2838(3) 0.44507(11) 0.4858(2) 0.0288(5) Uani 1 8 d d . . .
H5 H -0.3933 0.4647 0.4978 0.035 Uiso 1 8 d d R . .
C6 C -0.2458(3) 0.39327(11) 0.5497(2) 0.0290(5) Uani 1 8 d d . . .
H6 H -0.3293 0.3765 0.6048 0.035 Uiso 1 8 d d R . .
C7 C -0.1988(3) 0.52642(11) 0.3420(2) 0.0320(5) Uani 1 8 d d . . .
H7 H -0.1116 0.5408 0.2870 0.038 Uiso 1 8 d d R . .
C8 C 0.3050(3) 0.37857(13) 0.3567(3) 0.0397(6) Uani 1 8 d d . . .
H8A H 0.2467 0.3780 0.2794 0.060 Uiso 1 8 d d R . .
H8B H 0.4045 0.3525 0.3544 0.060 Uiso 1 8 d d R . .
H8C H 0.3424 0.4192 0.3756 0.060 Uiso 1 8 d d R . .

loop_
_atom_site_aniso_label
_atom_site_aniso_U_11
_atom_site_aniso_U_22
_atom_site_aniso_U_33
_atom_site_aniso_U_23
_atom_site_aniso_U_13
_atom_site_aniso_U_12
Gd1 0.01487(8) 0.01818(8) 0.01557(8) 0.000 0.00083(5) 0.000
O1 0.0270(8) 0.0236(7) 0.0261(8) 0.0057(6) 0.0087(6) 0.0070(6)
O2 0.0206(8) 0.0277(9) 0.0270(8) 0.0083(6) 0.0041(6) 0.0027(6)
O3 0.0454(12) 0.0282(9) 0.0510(12) 0.0050(8) -0.0096(9) 0.0108(8)
O4 0.0191(11) 0.0374(13) 0.0367(13) 0.000 0.0074(10) 0.000
O5 0.0188(13) 0.140(4) 0.0232(13) 0.000 0.0039(10) 0.000
O6 0.0197(11) 0.0513(14) 0.0196(10) 0.000 -0.0006(9) 0.000
O7 0.0591(13) 0.0217(8) 0.0312(9) -0.0034(7) -0.0240(8) 0.0018(8)
N1 0.0345(18) 0.052(2) 0.0363(17) 0.000 0.0036(14) 0.000
C1 0.0237(11) 0.0206(10) 0.0216(10) -0.0013(8) 0.0009(8) 0.0029(8)
C2 0.0199(10) 0.0220(10) 0.0224(10) -0.0003(8) -0.0017(8) 0.0010(8)
C3 0.0252(11) 0.0242(10) 0.0235(10) 0.0024(8) -0.0025(9) -0.0018(9)
C4 0.0294(12) 0.0201(10) 0.0276(11) -0.0005(9) -0.0078(9) 0.0025(8)
C5 0.0239(11) 0.0250(11) 0.0374(12) -0.0024(10) -0.0034(10) 0.0057(9)
C6 0.0245(12) 0.0280(11) 0.0347(12) 0.0022(9) 0.0058(10) 0.0038(10)
C7 0.0378(14) 0.0254(11) 0.0328(13) 0.0028(10) -0.0084(10) 0.0015(10)
C8 0.0297(13) 0.0397(14) 0.0497(16) 0.0192(13) 0.0155(11) 0.0039(11)

loop_
_atom_type_symbol
_atom_type_description
_atom_type_scat_dispersion_real
_atom_type_scat_dispersion_imag
_atom_type_scat_source
C C 0.0033 0.0016 'International Tables Vol C Tables 4.2.6.8 and 6.1.1.4'
H H 0.0000 0.0000 'International Tables Vol C Tables 4.2.6.8 and 6.1.1.4'
N N 0.0061 0.0033 'International Tables Vol C Tables 4.2.6.8 and 6.1.1.4'
O O 0.0106 0.0060 'International Tables Vol C Tables 4.2.6.8 and 6.1.1.4'
Gd Gd -0.1653 3.9035 'International Tables Vol C Tables 4.2.6.8 and 6.1.1.4'

loop_
_geom_angle_atom_site_label_1
_geom_angle_atom_site_label_2
_geom_angle_atom_site_label_3
_geom_angle
_geom_angle_site_symmetry_1
_geom_angle_site_symmetry_3
_geom_angle_publ_flag
O4 Gd1 O1 140.20(4) . 7_565 ?
O4 Gd1 O1 140.20(4) . . ?
O1 Gd1 O1 76.51(8) 7_565 . ?
O4 Gd1 O6 89.36(9) . . ?
O1 Gd1 O6 81.16(6) 7_565 . ?
O1 Gd1 O6 81.16(6) . . ?
O4 Gd1 O7 85.25(7) . . ?
O1 Gd1 O7 124.46(6) 7_565 . ?
O1 Gd1 O7 79.56(6) . . ?
O6 Gd1 O7 142.40(4) . . ?
O4 Gd1 O7 85.25(7) . 7_565 ?
O1 Gd1 O7 79.56(6) 7_565 7_565 ?
O1 Gd1 O7 124.46(6) . 7_565 ?
O6 Gd1 O7 142.40(4) . 7_565 ?
O7 Gd1 O7 74.21(8) . 7_565 ?
O4 Gd1 O2 76.23(4) . 7_565 ?
O1 Gd1 O2 64.18(5) 7_565 7_565 ?
O1 Gd1 O2 133.68(5) . 7_565 ?
O6 Gd1 O2 69.89(4) . 7_565 ?
O7 Gd1 O2 143.08(6) . 7_565 ?
O7 Gd1 O2 72.68(6) 7_565 7_565 ?
O4 Gd1 O2 76.23(4) . . ?
O1 Gd1 O2 133.68(5) 7_565 . ?
O1 Gd1 O2 64.18(5) . . ?
O6 Gd1 O2 69.89(4) . . ?
O7 Gd1 O2 72.68(6) . . ?
O7 Gd1 O2 143.08(6) 7_565 . ?
O2 Gd1 O2 130.84(7) 7_565 . ?
C1 O1 Gd1 124.22(13) . . ?
C2 O2 C8 116.03(18) . . ?
C2 O2 Gd1 113.65(12) . . ?
C8 O2 Gd1 126.37(15) . . ?
N1 O4 Gd1 147.5(2) . . ?
Gd1 O6 H61 126.6 . . ?
Gd1 O6 H62 124.0 . . ?
H61 O6 H62 109.5 . . ?
Gd1 O7 H71 133.9 . . ?
Gd1 O7 H72 116.9 . . ?
H71 O7 H72 104.9 . . ?
O5 N1 O4 123.7(3) . . ?
O1 C1 C6 122.3(2) . . ?
O1 C1 C2 119.9(2) . . ?
C6 C1 C2 117.8(2) . . ?
C3 C2 O2 124.9(2) . . ?
C3 C2 C1 121.5(2) . . ?
O2 C2 C1 113.57(18) . . ?
C2 C3 C4 119.7(2) . . ?
C2 C3 H3 120.2 . . ?
C4 C3 H3 120.1 . . ?
C5 C4 C3 119.3(2) . . ?
C5 C4 C7 121.7(2) . . ?
C3 C4 C7 118.8(2) . . ?
C6 C5 C4 120.9(2) . . ?
C6 C5 H5 119.2 . . ?
C4 C5 H5 119.8 . . ?
C5 C6 C1 120.6(2) . . ?
C5 C6 H6 119.9 . . ?
C1 C6 H6 119.4 . . ?
O3 C7 C4 125.1(3) . . ?
O3 C7 H7 117.5 . . ?
C4 C7 H7 117.3 . . ?
O2 C8 H8A 108.2 . . ?
O2 C8 H8B 110.5 . . ?
H8A C8 H8B 110.1 . . ?
O2 C8 H8C 109.3 . . ?
H8A C8 H8C 110.3 . . ?
H8B C8 H8C 108.4 . . ?

loop_
_geom_bond_atom_site_label_1
_geom_bond_atom_site_label_2
_geom_bond_distance
_geom_bond_site_symmetry_2
_geom_bond_publ_flag
Gd1 O4 2.284(2) . ?
Gd1 O1 2.3054(15) 7_565 ?
Gd1 O1 2.3054(15) . ?
Gd1 O6 2.365(2) . ?
Gd1 O7 2.3985(17) . ?
Gd1 O7 2.3985(17) 7_565 ?
Gd1 O2 2.6173(18) 7_565 ?
Gd1 O2 2.6173(18) . ?
O1 C1 1.312(3) . ?
O2 C2 1.382(3) . ?
O2 C8 1.431(3) . ?
O3 C7 1.224(3) . ?
O4 N1 1.257(4) . ?
O5 N1 1.233(4) . ?
O6 H61 0.9352 . ?
O6 H62 0.8197 . ?
O7 H71 0.8012 . ?
O7 H72 0.8654 . ?
C1 C6 1.411(3) . ?
C1 C2 1.418(3) . ?
C2 C3 1.375(3) . ?
C3 C4 1.405(3) . ?
C3 H3 0.9667 . ?
C4 C5 1.401(4) . ?
C4 C7 1.449(3) . ?
C5 C6 1.374(3) . ?
C5 H5 0.9644 . ?
C6 H6 0.9667 . ?
C7 H7 0.9667 . ?
C8 H8A 0.9724 . ?
C8 H8B 0.9640 . ?
C8 H8C 0.9627 . ?
